data_7111793
loop_
_publ_author_name
'James B. Whitaker'
'Igor V. Kuvychko'
'Natalia B. Shustova'
'Yu-Sheng Chen'
'Steven H. Strauss'
'Olga V. Boltalina'

_publ_section_title
;
 An elusive fulvene 1,7,11,24-C60(CF3)4 and its unusual reactivity
;
_journal_name_full Chem.Commun.
_journal_page_first 1205
_journal_paper_doi 10.1039/c3cc47899h
_journal_volume 50
_journal_year 2014
_chemical_formula_moiety '(C64 F12 O0.10), 0.5(C8 H10)'
_chemical_formula_sum 'C68 H5 F12 O0.1'
_chemical_formula_weight 1051.27
_chemical_name_systematic
; 
 ? 
;
_space_group_IT_number 15
_symmetry_cell_setting monoclinic
_symmetry_space_group_name_Hall '-C 2yc'
_symmetry_space_group_name_H-M 'C 1 2/c 1'
_atom_sites_solution_hydrogens geom
_atom_sites_solution_primary direct
_atom_sites_solution_secondary difmap
_audit_creation_method SHELXL-97
_cell_angle_alpha 90.00
_cell_angle_beta 113.254(4)
_cell_angle_gamma 90.00
_cell_formula_units_Z 8
_cell_length_a 39.500(5)
_cell_length_b 10.1407(14)
_cell_length_c 20.1901(19)
_cell_measurement_reflns_used 9877
_cell_measurement_temperature 100(2)
_cell_measurement_theta_max 18.43
_cell_measurement_theta_min 2.15
_cell_volume 7430.3(16)
_computing_cell_refinement 'APEX II v.2.2 (Bruker, 2007)'
_computing_data_collection 'APEX II v.2.2 (Bruker, 2007)'
_computing_data_reduction 'APEX II v.2.2 (Bruker, 2007)'
_computing_molecular_graphics 'SHELXTL (Bruker, 2008)'
_computing_publication_material 'SHELXTL (Bruker, 2008)'
_computing_structure_refinement 'SHELXTL, v. 6.14, Bruker AXS'
_computing_structure_solution 'SHELXTL, v. 6.14, Bruker AXS'
_diffrn_ambient_temperature 100(2)
_diffrn_measured_fraction_theta_full 0.989
_diffrn_measured_fraction_theta_max 0.989
_diffrn_measurement_device 'three-circle goniometer with fixed chi'
_diffrn_measurement_device_type 'Bruker D8 goniometer'
_diffrn_measurement_method 'omega and phi scans'
_diffrn_radiation_monochromator 'diamond 1 1 1'
_diffrn_radiation_source 'fine-focus sealed tube'
_diffrn_radiation_type synchrotron
_diffrn_radiation_wavelength 0.44280
_diffrn_reflns_av_R_equivalents 0.1277
_diffrn_reflns_av_sigmaI/netI 0.0650
_diffrn_reflns_limit_h_max 54
_diffrn_reflns_limit_h_min -50
_diffrn_reflns_limit_k_max 14
_diffrn_reflns_limit_k_min -14
_diffrn_reflns_limit_l_max 27
_diffrn_reflns_limit_l_min -27
_diffrn_reflns_number 105181
_diffrn_reflns_theta_full 17.91
_diffrn_reflns_theta_max 17.91
_diffrn_reflns_theta_min 0.70
_diffrn_standards_decay_% 0
_diffrn_standards_interval_count 0
_diffrn_standards_interval_time 0
_diffrn_standards_number 0
_exptl_absorpt_coefficient_mu 0.062
_exptl_absorpt_correction_T_max 0.9988
_exptl_absorpt_correction_T_min 0.9968
_exptl_absorpt_correction_type multi-scan
_exptl_absorpt_process_details 'SADABS, v. 2.10, Bruker AXS, Madison, WI'
_exptl_crystal_colour brown
_exptl_crystal_density_diffrn 1.880
_exptl_crystal_density_method 'not measured'
_exptl_crystal_description plate
_exptl_crystal_F_000 4174
_exptl_crystal_size_max 0.052
_exptl_crystal_size_mid 0.040
_exptl_crystal_size_min 0.020
_refine_diff_density_max 0.629
_refine_diff_density_min -0.637
_refine_diff_density_rms 0.135
_refine_ls_extinction_coef 0.0242(11)
_refine_ls_extinction_expression Fc^*^=kFc[1+0.001xFc^2^\l^3^/sin(2\q)]^-1/4^
_refine_ls_extinction_method SHELXL
_refine_ls_goodness_of_fit_ref 1.076
_refine_ls_hydrogen_treatment constr
_refine_ls_matrix_type full
_refine_ls_number_parameters 733
_refine_ls_number_reflns 10306
_refine_ls_number_restraints 0
_refine_ls_restrained_S_all 1.076
_refine_ls_R_factor_all 0.0953
_refine_ls_R_factor_gt 0.0618
_refine_ls_shift/su_max 0.003
_refine_ls_shift/su_mean 0.000
_refine_ls_structure_factor_coef Fsqd
_refine_ls_weighting_details 'calc w=1/[\s^2^(Fo^2^)+(0.0994P)^2^+2.0560P] where P=(Fo^2^+2Fc^2^)/3'
_refine_ls_weighting_scheme calc
_refine_ls_wR_factor_gt 0.1504
_refine_ls_wR_factor_ref 0.1693
_reflns_number_gt 7124
_reflns_number_total 10306
_reflns_threshold_expression >2sigma(I)
_cod_data_source_file c3cc47899h.txt
_cod_data_source_block csu15_0m
_cod_original_cell_volume 7430.3(15)
_cod_original_sg_symbol_H-M 'C 2/c'
_cod_original_formula_sum 'C68 H5 F12 O0.10'
_cod_database_code 7111793

loop_
_symmetry_equiv_pos_as_xyz
'x, y, z'
'-x, y, -z+1/2'
'x+1/2, y+1/2, z'
'-x+1/2, y+1/2, -z+1/2'
'-x, -y, -z'
'x, -y, z-1/2'
'-x+1/2, -y+1/2, -z'
'x+1/2, -y+1/2, z-1/2'

loop_
_atom_site_label
_atom_site_type_symbol
_atom_site_fract_x
_atom_site_fract_y
_atom_site_fract_z
_atom_site_U_iso_or_equiv
_atom_site_adp_type
_atom_site_occupancy
_atom_site_symmetry_multiplicity
_atom_site_calc_flag
_atom_site_refinement_flags
C1 C 0.08055(6) 0.2435(2) 0.05876(11) 0.0100(4) Uani 1 1 d .
C2 C 0.10628(6) 0.1462(2) 0.04255(10) 0.0109(4) Uani 1 1 d .
C3 C 0.08767(6) 0.0217(2) 0.01999(11) 0.0121(4) Uani 1 1 d .
C4 C 0.05381(6) 0.0231(2) 0.03182(11) 0.0125(4) Uani 1 1 d .
C5 C 0.05070(5) 0.1485(2) 0.06262(11) 0.0108(4) Uani 1 1 d .
C6 C 0.03628(5) 0.1542(2) 0.11430(11) 0.0107(4) Uani 1 1 d .
C7 C 0.04753(6) 0.2552(2) 0.17605(11) 0.0109(4) Uani 1 1 d .
C8 C 0.08546(6) 0.30742(19) 0.18867(11) 0.0095(4) Uani 1 1 d .
C9 C 0.10100(5) 0.30162(19) 0.13289(11) 0.0084(4) Uani 1 1 d .
C10 C 0.13867(5) 0.30564(19) 0.16634(11) 0.0091(4) Uani 1 1 d .
C11 C 0.16490(6) 0.2504(2) 0.13524(12) 0.0114(4) Uani 1 1 d .
C12 C 0.14411(6) 0.1495(2) 0.07604(11) 0.0114(4) Uani 1 1 d .
C13 C 0.16457(6) 0.0283(2) 0.08914(12) 0.0136(4) Uani 1 1 d .
C14 C 0.14689(6) -0.0927(2) 0.06452(12) 0.0145(4) Uani 1 1 d .
C15 C 0.10751(6) -0.0958(2) 0.02888(11) 0.0141(4) Uani 1 1 d .
C16 C 0.09421(6) -0.2157(2) 0.05022(11) 0.0143(4) Uani 1 1 d .
C17 C 0.06167(6) -0.2145(2) 0.06075(12) 0.0150(4) Uani 1 1 d .
C18 C 0.04086(6) -0.0923(2) 0.05117(11) 0.0139(4) Uani 1 1 d .
C19 C 0.02560(6) -0.0867(2) 0.10518(12) 0.0145(4) Uani 1 1 d .
C20 C 0.02427(5) 0.0341(2) 0.13716(12) 0.0129(4) Uani 1 1 d .
C21 C 0.03326(6) 0.0414(2) 0.21355(13) 0.0137(4) Uani 1 1 d .
C22 C 0.05071(6) 0.1660(2) 0.24044(12) 0.0126(4) Uani 1 1 d .
C23 C 0.07913(6) 0.1723(2) 0.30694(12) 0.0135(4) Uani 1 1 d .
C24 C 0.11169(6) 0.2688(2) 0.32503(11) 0.0125(4) Uani 1 1 d .
C25 C 0.11378(6) 0.31512(19) 0.25505(11) 0.0096(4) Uani 1 1 d .
C26 C 0.14828(6) 0.3126(2) 0.24438(11) 0.0106(4) Uani 1 1 d .
C27 C 0.17865(6) 0.2471(2) 0.29174(12) 0.0136(4) Uani 1 1 d .
C28 C 0.20156(6) 0.1668(2) 0.26397(12) 0.0146(4) Uani 1 1 d .
C29 C 0.19374(6) 0.1600(2) 0.19123(12) 0.0136(4) Uani 1 1 d .
C30 C 0.19507(6) 0.0352(2) 0.15918(12) 0.0148(4) Uani 1 1 d .
C31 C 0.20659(6) -0.0788(2) 0.20173(13) 0.0163(4) Uani 1 1 d .
C32 C 0.18791(6) -0.2038(2) 0.17588(13) 0.0169(5) Uani 1 1 d .
C33 C 0.15868(6) -0.2106(2) 0.10881(12) 0.0158(4) Uani 1 1 d .
C34 C 0.12611(7) -0.2869(2) 0.09976(12) 0.0155(4) Uani 1 1 d .
C35 C 0.12382(6) -0.3538(2) 0.15819(12) 0.0157(4) Uani 1 1 d .
C36 C 0.08979(6) -0.3521(2) 0.16954(12) 0.0143(4) Uani 1 1 d .
C37 C 0.05923(6) -0.2839(2) 0.12197(12) 0.0150(4) Uani 1 1 d .
C38 C 0.03684(6) -0.2058(2) 0.14915(12) 0.0154(4) Uani 1 1 d .
C39 C 0.04577(6) -0.1981(2) 0.22297(13) 0.0155(4) Uani 1 1 d .
C40 C 0.04370(6) -0.0724(2) 0.25607(13) 0.0154(4) Uani 1 1 d .
C41 C 0.07353(7) -0.0659(2) 0.32564(12) 0.0160(4) Uani 1 1 d .
C42 C 0.09150(7) 0.0546(2) 0.34941(12) 0.0154(4) Uani 1 1 d .
C43 C 0.13134(7) 0.0583(2) 0.38577(11) 0.0155(4) Uani 1 1 d .
C44 C 0.14441(6) 0.1764(2) 0.36587(11) 0.0142(4) Uani 1 1 d .
C45 C 0.17628(6) 0.1758(2) 0.35369(11) 0.0147(4) Uani 1 1 d .
C46 C 0.19725(6) 0.0553(2) 0.36302(12) 0.0166(5) Uani 1 1 d .
C47 C 0.21253(6) 0.0501(2) 0.30835(12) 0.0164(4) Uani 1 1 d .
C48 C 0.21557(6) -0.0708(2) 0.27810(13) 0.0173(5) Uani 1 1 d .
C49 C 0.20278(6) -0.1911(2) 0.30062(13) 0.0174(5) Uani 1 1 d .
C50 C 0.18582(6) -0.2734(2) 0.23722(13) 0.0165(4) Uani 1 1 d .
C51 C 0.15436(6) -0.3466(2) 0.22834(12) 0.0163(4) Uani 1 1 d .
C52 C 0.13902(7) -0.3402(2) 0.28257(12) 0.0162(4) Uani 1 1 d .
C53 C 0.09914(6) -0.3438(2) 0.24648(12) 0.0147(4) Uani 1 1 d .
C54 C 0.07757(7) -0.2688(2) 0.27278(12) 0.0158(4) Uani 1 1 d .
C55 C 0.09490(7) -0.1874(2) 0.33635(12) 0.0156(4) Uani 1 1 d .
C56 C 0.13305(7) -0.1844(2) 0.37104(12) 0.0163(4) Uani 1 1 d .
C57 C 0.15182(7) -0.0588(2) 0.39680(11) 0.0162(4) Uani 1 1 d .
C58 C 0.18566(7) -0.0600(2) 0.38550(11) 0.0178(5) Uani 1 1 d .
C59 C 0.18821(6) -0.1859(2) 0.35266(12) 0.0176(5) Uani 1 1 d .
C60 C 0.15559(7) -0.2617(2) 0.34385(12) 0.0160(4) Uani 1 1 d .
C101 C 0.06444(6) 0.3460(2) -0.00157(12) 0.0148(4) Uani 1 1 d .
C107 C 0.01789(6) 0.3618(2) 0.16256(13) 0.0168(4) Uani 1 1 d .
C111 C 0.18442(6) 0.3586(2) 0.11014(13) 0.0179(5) Uani 1 1 d .
C124 C 0.11078(7) 0.3811(2) 0.37542(12) 0.0179(5) Uani 1 1 d .
C201 C 0.23179(8) 0.5182(3) 0.44358(17) 0.0303(6) Uani 1 1 d .
H20A H 0.2167 0.5614 0.4658 0.045 Uiso 1 1 calc R
H20B H 0.2181 0.5153 0.3912 0.045 Uiso 1 1 calc R
H20C H 0.2547 0.5680 0.4551 0.045 Uiso 1 1 calc R
C202 C 0.24082(6) 0.3793(2) 0.47240(12) 0.0166(4) Uani 1 1 d .
C203 C 0.22521(6) 0.3247(2) 0.51705(13) 0.0177(5) Uani 1 1 d .
H203 H 0.2081 0.3748 0.5291 0.021 Uiso 1 1 calc R
C204 C 0.23426(6) 0.1979(2) 0.54418(12) 0.0173(4) Uani 1 1 d .
H204 H 0.2233 0.1629 0.5747 0.021 Uiso 1 1 calc R
F011 F 0.04120(6) 0.42769(19) 0.01017(10) 0.0432(5) Uani 1 1 d .
F012 F 0.09054(5) 0.41899(16) -0.00919(9) 0.0340(4) Uani 1 1 d .
F013 F 0.04624(4) 0.28704(15) -0.06483(7) 0.0266(4) Uani 1 1 d .
F071 F 0.01239(4) 0.43131(15) 0.10326(9) 0.0269(4) Uani 1 1 d .
F072 F 0.02690(4) 0.44755(15) 0.21699(9) 0.0268(3) Uani 1 1 d .
F073 F -0.01430(4) 0.30678(15) 0.15440(10) 0.0296(4) Uani 1 1 d .
F111 F 0.16120(4) 0.43039(15) 0.05607(9) 0.0261(4) Uani 1 1 d .
F112 F 0.20941(4) 0.30692(15) 0.08779(9) 0.0259(3) Uani 1 1 d .
F113 F 0.20230(4) 0.44207(15) 0.16411(9) 0.0263(3) Uani 1 1 d .
F241 F 0.08168(4) 0.45960(13) 0.34571(8) 0.0234(3) Uani 1 1 d .
F242 F 0.14112(5) 0.45651(14) 0.39433(8) 0.0248(3) Uani 1 1 d .
F243 F 0.10984(5) 0.33267(14) 0.43650(8) 0.0306(4) Uani 1 1 d .
O1 O 0.1822(5) 0.3883(17) 0.2890(9) 0.023(6) Uani 0.104(8) 1 d P

loop_
_atom_site_aniso_label
_atom_site_aniso_U_11
_atom_site_aniso_U_22
_atom_site_aniso_U_33
_atom_site_aniso_U_23
_atom_site_aniso_U_13
_atom_site_aniso_U_12
C1 0.0117(9) 0.0117(9) 0.0063(8) 0.0025(7) 0.0032(7) 0.0004(7)
C2 0.0173(10) 0.0142(9) 0.0036(8) 0.0022(7) 0.0068(8) 0.0008(8)
C3 0.0177(10) 0.0140(10) 0.0025(8) 0.0001(7) 0.0016(7) 0.0006(8)
C4 0.0130(9) 0.0145(10) 0.0050(9) 0.0008(7) -0.0018(7) 0.0007(8)
C5 0.0084(9) 0.0120(9) 0.0078(9) 0.0034(7) -0.0012(7) 0.0010(7)
C6 0.0056(8) 0.0119(9) 0.0131(10) 0.0020(7) 0.0020(7) 0.0001(7)
C7 0.0115(9) 0.0109(9) 0.0129(10) 0.0027(7) 0.0078(8) 0.0030(7)
C8 0.0135(9) 0.0064(8) 0.0111(9) 0.0018(7) 0.0076(8) 0.0021(7)
C9 0.0108(9) 0.0077(8) 0.0079(9) 0.0017(7) 0.0050(7) 0.0007(7)
C10 0.0098(9) 0.0086(9) 0.0094(9) 0.0024(7) 0.0043(7) -0.0005(7)
C11 0.0105(9) 0.0119(9) 0.0145(10) 0.0018(8) 0.0079(8) -0.0008(7)
C12 0.0165(10) 0.0129(9) 0.0094(9) 0.0024(7) 0.0101(8) 0.0004(8)
C13 0.0178(10) 0.0147(10) 0.0150(10) 0.0018(8) 0.0137(9) 0.0030(8)
C14 0.0227(11) 0.0143(10) 0.0120(10) -0.0008(8) 0.0129(9) 0.0053(8)
C15 0.0250(11) 0.0144(10) 0.0051(9) -0.0037(7) 0.0084(8) -0.0006(8)
C16 0.0241(11) 0.0120(10) 0.0066(9) -0.0051(7) 0.0057(8) -0.0015(8)
C17 0.0200(11) 0.0108(9) 0.0096(9) -0.0035(8) 0.0008(8) -0.0042(8)
C18 0.0132(10) 0.0132(10) 0.0081(9) -0.0031(7) -0.0035(8) -0.0035(8)
C19 0.0081(9) 0.0153(10) 0.0169(11) -0.0011(8) 0.0016(8) -0.0050(7)
C20 0.0064(9) 0.0145(10) 0.0174(11) 0.0027(8) 0.0043(8) -0.0013(7)
C21 0.0118(9) 0.0122(10) 0.0230(11) 0.0013(8) 0.0131(9) -0.0011(7)
C22 0.0159(10) 0.0101(9) 0.0189(11) 0.0014(8) 0.0146(9) 0.0017(7)
C23 0.0237(11) 0.0101(9) 0.0133(10) -0.0001(8) 0.0144(9) 0.0007(8)
C24 0.0230(11) 0.0098(9) 0.0069(9) -0.0012(7) 0.0084(8) -0.0003(8)
C25 0.0150(9) 0.0065(9) 0.0091(9) 0.0011(7) 0.0066(8) 0.0008(7)
C26 0.0123(9) 0.0085(9) 0.0102(9) -0.0024(7) 0.0036(8) -0.0026(7)
C27 0.0147(10) 0.0118(9) 0.0108(9) -0.0020(8) 0.0013(8) -0.0038(8)
C28 0.0072(9) 0.0146(10) 0.0188(11) -0.0009(8) 0.0016(8) -0.0023(7)
C29 0.0074(9) 0.0142(10) 0.0202(11) 0.0028(8) 0.0066(8) 0.0002(7)
C30 0.0107(9) 0.0184(11) 0.0198(11) 0.0016(8) 0.0108(8) 0.0029(8)
C31 0.0103(9) 0.0181(11) 0.0232(12) 0.0028(9) 0.0094(9) 0.0063(8)
C32 0.0181(11) 0.0143(10) 0.0222(11) 0.0017(9) 0.0123(9) 0.0080(8)
C33 0.0223(11) 0.0135(10) 0.0176(11) -0.0015(8) 0.0145(9) 0.0060(8)
C34 0.0265(12) 0.0097(9) 0.0121(10) -0.0040(8) 0.0095(9) 0.0028(8)
C35 0.0248(11) 0.0076(9) 0.0153(10) -0.0020(8) 0.0086(9) 0.0029(8)
C36 0.0242(11) 0.0049(9) 0.0142(10) -0.0026(7) 0.0081(9) -0.0034(8)
C37 0.0193(10) 0.0095(9) 0.0138(10) -0.0040(8) 0.0041(8) -0.0069(8)
C38 0.0129(10) 0.0128(10) 0.0186(11) -0.0010(8) 0.0041(8) -0.0075(8)
C39 0.0179(10) 0.0116(10) 0.0220(11) 0.0027(8) 0.0132(9) -0.0049(8)
C40 0.0184(10) 0.0143(10) 0.0223(11) 0.0030(8) 0.0174(9) -0.0017(8)
C41 0.0283(12) 0.0134(10) 0.0155(11) 0.0040(8) 0.0185(9) 0.0014(8)
C42 0.0309(12) 0.0125(10) 0.0096(9) 0.0008(8) 0.0153(9) 0.0020(9)
C43 0.0312(12) 0.0115(10) 0.0047(9) -0.0005(7) 0.0081(9) -0.0005(9)
C44 0.0269(11) 0.0096(9) 0.0030(9) -0.0017(7) 0.0025(8) -0.0011(8)
C45 0.0178(10) 0.0128(10) 0.0062(9) -0.0014(7) -0.0031(8) -0.0019(8)
C46 0.0165(10) 0.0154(10) 0.0085(9) 0.0006(8) -0.0052(8) -0.0001(8)
C47 0.0091(9) 0.0177(10) 0.0155(11) 0.0030(8) -0.0026(8) 0.0009(8)
C48 0.0087(9) 0.0195(11) 0.0198(11) 0.0036(9) 0.0015(8) 0.0056(8)
C49 0.0142(10) 0.0133(10) 0.0193(11) 0.0053(8) 0.0008(8) 0.0079(8)
C50 0.0179(10) 0.0139(10) 0.0179(11) 0.0037(8) 0.0072(9) 0.0101(8)
C51 0.0233(11) 0.0084(9) 0.0164(10) 0.0021(8) 0.0069(9) 0.0068(8)
C52 0.0267(12) 0.0076(9) 0.0144(10) 0.0050(8) 0.0081(9) 0.0047(8)
C53 0.0231(11) 0.0069(9) 0.0158(10) 0.0016(8) 0.0093(9) -0.0016(8)
C54 0.0261(12) 0.0095(9) 0.0157(10) 0.0030(8) 0.0125(9) -0.0045(8)
C55 0.0287(12) 0.0113(10) 0.0128(10) 0.0049(8) 0.0147(9) -0.0005(8)
C56 0.0314(12) 0.0103(10) 0.0074(9) 0.0043(7) 0.0077(9) 0.0025(9)
C57 0.0294(12) 0.0133(10) 0.0031(9) 0.0015(7) 0.0034(8) 0.0013(9)
C58 0.0214(11) 0.0188(11) 0.0054(9) 0.0035(8) -0.0030(8) 0.0047(9)
C59 0.0188(11) 0.0144(10) 0.0112(10) 0.0061(8) -0.0030(8) 0.0070(8)
C60 0.0258(11) 0.0092(9) 0.0105(10) 0.0061(8) 0.0047(9) 0.0055(8)
C101 0.0163(10) 0.0170(10) 0.0101(10) 0.0051(8) 0.0041(8) 0.0021(8)
C107 0.0147(10) 0.0149(10) 0.0252(12) 0.0061(9) 0.0124(9) 0.0050(8)
C111 0.0150(10) 0.0194(11) 0.0244(12) 0.0039(9) 0.0130(9) -0.0010(8)
C124 0.0384(13) 0.0105(10) 0.0113(10) 0.0006(8) 0.0168(10) -0.0007(9)
C201 0.0307(14) 0.0203(12) 0.0363(15) 0.0102(11) 0.0094(12) 0.0049(10)
C202 0.0136(10) 0.0172(11) 0.0145(10) 0.0011(8) 0.0008(8) -0.0005(8)
C203 0.0144(10) 0.0204(11) 0.0177(11) -0.0012(9) 0.0058(9) 0.0026(8)
C204 0.0152(10) 0.0246(12) 0.0145(10) 0.0037(9) 0.0086(8) -0.0026(9)
F011 0.0624(12) 0.0439(11) 0.0309(9) 0.0247(8) 0.0267(9) 0.0412(9)
F012 0.0314(8) 0.0322(9) 0.0264(8) 0.0203(7) -0.0014(7) -0.0137(7)
F013 0.0335(8) 0.0268(8) 0.0083(6) 0.0051(6) -0.0038(6) -0.0069(6)
F071 0.0250(8) 0.0252(8) 0.0332(9) 0.0156(6) 0.0146(7) 0.0146(6)
F072 0.0307(8) 0.0202(7) 0.0363(9) -0.0031(6) 0.0203(7) 0.0090(6)
F073 0.0142(7) 0.0248(8) 0.0555(11) 0.0048(7) 0.0199(7) 0.0038(6)
F111 0.0239(7) 0.0260(8) 0.0319(8) 0.0168(6) 0.0147(7) 0.0013(6)
F112 0.0235(7) 0.0289(8) 0.0381(9) 0.0043(7) 0.0258(7) -0.0003(6)
F113 0.0213(7) 0.0227(7) 0.0388(9) -0.0057(6) 0.0159(7) -0.0114(6)
F241 0.0419(9) 0.0125(6) 0.0247(8) 0.0007(5) 0.0226(7) 0.0062(6)
F242 0.0411(9) 0.0150(7) 0.0164(7) -0.0055(5) 0.0094(6) -0.0064(6)
F243 0.0731(12) 0.0146(7) 0.0158(7) 0.0005(6) 0.0301(8) 0.0011(7)
O1 0.030(10) 0.017(9) 0.017(9) 0.002(6) 0.003(7) 0.003(7)

loop_
_atom_type_symbol
_atom_type_description
_atom_type_scat_dispersion_real
_atom_type_scat_dispersion_imag
_atom_type_scat_source
C C -0.0020 0.0006 'International Tables Vol C Tables 4.2.6.8 and 6.1.1.4'
H H 0.0000 0.0000 'International Tables Vol C Tables 4.2.6.8 and 6.1.1.4'
F F -0.0051 0.0036 'International Tables Vol C Tables 4.2.6.8 and 6.1.1.4'
O O -0.0040 0.0021 'International Tables Vol C Tables 4.2.6.8 and 6.1.1.4'

loop_
_geom_angle_atom_site_label_1
_geom_angle_atom_site_label_2
_geom_angle_atom_site_label_3
_geom_angle
_geom_angle_site_symmetry_1
_geom_angle_site_symmetry_3
C9 C1 C101 114.45(17) . .
C9 C1 C2 108.69(16) . .
C101 C1 C2 111.49(17) . .
C9 C1 C5 108.21(16) . .
C101 C1 C5 112.09(16) . .
C2 C1 C5 101.02(16) . .
C12 C2 C3 119.72(19) . .
C12 C2 C1 123.99(18) . .
C3 C2 C1 109.35(18) . .
C15 C3 C2 121.1(2) . .
C15 C3 C4 119.6(2) . .
C2 C3 C4 109.13(18) . .
C18 C4 C5 121.1(2) . .
C18 C4 C3 120.2(2) . .
C5 C4 C3 108.75(18) . .
C6 C5 C4 119.77(19) . .
C6 C5 C1 124.36(19) . .
C4 C5 C1 109.32(18) . .
C5 C6 C20 119.5(2) . .
C5 C6 C7 124.79(18) . .
C20 C6 C7 109.17(18) . .
C8 C7 C107 114.71(17) . .
C8 C7 C6 108.66(16) . .
C107 C7 C6 111.64(17) . .
C8 C7 C22 108.45(17) . .
C107 C7 C22 111.32(17) . .
C6 C7 C22 101.16(16) . .
C25 C8 C9 108.85(18) . .
C25 C8 C7 123.89(19) . .
C9 C8 C7 122.56(18) . .
C10 C9 C8 108.63(17) . .
C10 C9 C1 123.45(18) . .
C8 C9 C1 123.26(17) . .
C9 C10 C26 107.47(17) . .
C9 C10 C11 124.87(18) . .
C26 C10 C11 122.20(17) . .
C10 C11 C111 112.73(17) . .
C10 C11 C12 108.97(16) . .
C111 C11 C12 113.64(18) . .
C10 C11 C29 110.04(17) . .
C111 C11 C29 110.05(17) . .
C12 C11 C29 100.76(17) . .
C2 C12 C13 119.5(2) . .
C2 C12 C11 122.69(18) . .
C13 C12 C11 109.64(18) . .
C14 C13 C12 121.2(2) . .
C14 C13 C30 119.5(2) . .
C12 C13 C30 109.16(19) . .
C13 C14 C15 119.12(19) . .
C13 C14 C33 120.5(2) . .
C15 C14 C33 108.1(2) . .
C3 C15 C14 119.2(2) . .
C3 C15 C16 120.0(2) . .
C14 C15 C16 108.44(19) . .
C17 C16 C34 120.3(2) . .
C17 C16 C15 120.3(2) . .
C34 C16 C15 107.6(2) . .
C16 C17 C18 119.8(2) . .
C16 C17 C37 120.2(2) . .
C18 C17 C37 107.5(2) . .
C4 C18 C19 119.2(2) . .
C4 C18 C17 120.1(2) . .
C19 C18 C17 108.42(19) . .
C20 C19 C18 119.24(19) . .
C20 C19 C38 120.2(2) . .
C18 C19 C38 108.06(19) . .
C19 C20 C21 120.2(2) . .
C19 C20 C6 121.0(2) . .
C21 C20 C6 108.90(19) . .
C40 C21 C22 120.8(2) . .
C40 C21 C20 120.1(2) . .
C22 C21 C20 109.18(18) . .
C23 C22 C21 119.8(2) . .
C23 C22 C7 124.01(19) . .
C21 C22 C7 109.15(19) . .
C22 C23 C42 120.0(2) . .
C22 C23 C24 123.12(19) . .
C42 C23 C24 109.30(19) . .
C25 C24 C124 114.20(17) . .
C25 C24 C23 108.80(17) . .
C124 C24 C23 113.08(18) . .
C25 C24 C44 110.01(17) . .
C124 C24 C44 109.22(17) . .
C23 C24 C44 100.70(16) . .
C8 C25 C26 107.71(18) . .
C8 C25 C24 124.68(19) . .
C26 C25 C24 121.81(18) . .
C27 C26 C25 120.95(19) . .
C27 C26 C10 120.51(19) . .
C25 C26 C10 107.32(17) . .
C27 C26 O1 60.1(6) . .
C25 C26 O1 124.6(7) . .
C10 C26 O1 117.4(7) . .
C26 C27 O1 64.2(7) . .
C26 C27 C45 119.7(2) . .
O1 C27 C45 123.9(7) . .
C26 C27 C28 119.86(19) . .
O1 C27 C28 116.5(8) . .
C45 C27 C28 107.66(18) . .
C29 C28 C47 120.4(2) . .
C29 C28 C27 121.16(19) . .
C47 C28 C27 107.1(2) . .
C28 C29 C30 119.6(2) . .
C28 C29 C11 122.60(19) . .
C30 C29 C11 109.92(19) . .
C31 C30 C29 120.8(2) . .
C31 C30 C13 120.0(2) . .
C29 C30 C13 108.54(19) . .
C30 C31 C48 119.4(2) . .
C30 C31 C32 120.1(2) . .
C48 C31 C32 107.9(2) . .
C33 C32 C50 120.0(2) . .
C33 C32 C31 120.0(2) . .
C50 C32 C31 107.9(2) . .
C32 C33 C34 120.2(2) . .
C32 C33 C14 119.9(2) . .
C34 C33 C14 108.0(2) . .
C35 C34 C33 120.3(2) . .
C35 C34 C16 119.7(2) . .
C33 C34 C16 107.81(19) . .
C34 C35 C36 120.1(2) . .
C34 C35 C51 119.6(2) . .
C36 C35 C51 108.0(2) . .
C37 C36 C35 120.1(2) . .
C37 C36 C53 119.6(2) . .
C35 C36 C53 108.06(19) . .
C36 C37 C38 120.2(2) . .
C36 C37 C17 119.6(2) . .
C38 C37 C17 108.21(19) . .
C39 C38 C37 120.2(2) . .
C39 C38 C19 119.5(2) . .
C37 C38 C19 107.8(2) . .
C38 C39 C54 119.9(2) . .
C38 C39 C40 120.3(2) . .
C54 C39 C40 107.7(2) . .
C21 C40 C41 119.4(2) . .
C21 C40 C39 119.8(2) . .
C41 C40 C39 108.4(2) . .
C42 C41 C40 119.0(2) . .
C42 C41 C55 120.1(2) . .
C40 C41 C55 108.0(2) . .
C41 C42 C23 120.9(2) . .
C41 C42 C43 119.9(2) . .
C23 C42 C43 108.99(19) . .
C57 C43 C44 120.4(2) . .
C57 C43 C42 120.0(2) . .
C44 C43 C42 108.72(19) . .
C45 C44 C43 120.4(2) . .
C45 C44 C24 122.64(19) . .
C43 C44 C24 109.9(2) . .
C44 C45 C46 119.9(2) . .
C44 C45 C27 121.15(19) . .
C46 C45 C27 107.4(2) . .
C58 C46 C45 120.4(2) . .
C58 C46 C47 120.3(2) . .
C45 C46 C47 108.67(19) . .
C48 C47 C28 120.3(2) . .
C48 C47 C46 119.8(2) . .
C28 C47 C46 109.2(2) . .
C47 C48 C31 119.3(2) . .
C47 C48 C49 119.8(2) . .
C31 C48 C49 108.5(2) . .
C59 C49 C50 120.4(2) . .
C59 C49 C48 120.2(2) . .
C50 C49 C48 107.6(2) . .
C51 C50 C49 119.8(2) . .
C51 C50 C32 119.6(2) . .
C49 C50 C32 108.1(2) . .
C50 C51 C52 119.7(2) . .
C50 C51 C35 120.3(2) . .
C52 C51 C35 107.7(2) . .
C60 C52 C51 120.4(2) . .
C60 C52 C53 119.7(2) . .
C51 C52 C53 108.34(19) . .
C54 C53 C36 120.3(2) . .
C54 C53 C52 120.0(2) . .
C36 C53 C52 107.82(19) . .
C53 C54 C55 120.1(2) . .
C53 C54 C39 119.8(2) . .
C55 C54 C39 108.03(19) . .
C56 C55 C54 119.9(2) . .
C56 C55 C41 120.3(2) . .
C54 C55 C41 107.8(2) . .
C55 C56 C60 120.3(2) . .
C55 C56 C57 119.7(2) . .
C60 C56 C57 107.8(2) . .
C43 C57 C58 119.6(2) . .
C43 C57 C56 120.0(2) . .
C58 C57 C56 107.9(2) . .
C46 C58 C57 119.2(2) . .
C46 C58 C59 119.7(2) . .
C57 C58 C59 108.3(2) . .
C49 C59 C60 120.2(2) . .
C49 C59 C58 120.1(2) . .
C60 C59 C58 107.6(2) . .
C52 C60 C56 120.1(2) . .
C52 C60 C59 119.6(2) . .
C56 C60 C59 108.4(2) . .
F011 C101 F012 107.3(2) . .
F011 C101 F013 107.55(19) . .
F012 C101 F013 106.78(19) . .
F011 C101 C1 112.37(18) . .
F012 C101 C1 111.85(18) . .
F013 C101 C1 110.72(18) . .
F071 C107 F072 106.91(19) . .
F071 C107 F073 107.49(19) . .
F072 C107 F073 107.73(19) . .
F071 C107 C7 111.97(18) . .
F072 C107 C7 112.06(18) . .
F073 C107 C7 110.45(18) . .
F111 C111 F113 107.03(19) . .
F111 C111 F112 107.32(19) . .
F113 C111 F112 107.36(18) . .
F111 C111 C11 112.82(18) . .
F113 C111 C11 110.78(19) . .
F112 C111 C11 111.27(19) . .
F241 C124 F243 107.50(19) . .
F241 C124 F242 107.60(18) . .
F243 C124 F242 107.00(19) . .
F241 C124 C24 112.75(19) . .
F243 C124 C24 110.72(18) . .
F242 C124 C24 111.02(19) . .
C202 C201 H20A 109.5 . .
C202 C201 H20B 109.5 . .
H20A C201 H20B 109.5 . .
C202 C201 H20C 109.5 . .
H20A C201 H20C 109.5 . .
H20B C201 H20C 109.5 . .
C203 C202 C204 117.7(2) . 7_556
C203 C202 C201 121.5(2) . .
C204 C202 C201 120.7(2) 7_556 .
C204 C203 C202 120.9(2) . .
C204 C203 H203 119.6 . .
C202 C203 H203 119.6 . .
C203 C204 C202 121.4(2) . 7_556
C203 C204 H204 119.3 . .
C202 C204 H204 119.3 7_556 .
C27 O1 C26 55.7(6) . .

loop_
_geom_bond_atom_site_label_1
_geom_bond_atom_site_label_2
_geom_bond_distance
_geom_bond_site_symmetry_2
C1 C9 1.512(3) .
C1 C101 1.535(3) .
C1 C2 1.542(3) .
C1 C5 1.549(3) .
C2 C12 1.376(3) .
C2 C3 1.442(3) .
C3 C15 1.398(3) .
C3 C4 1.449(3) .
C4 C18 1.394(3) .
C4 C5 1.442(3) .
C5 C6 1.373(3) .
C6 C20 1.447(3) .
C6 C7 1.537(3) .
C7 C8 1.513(3) .
C7 C107 1.537(3) .
C7 C22 1.548(3) .
C8 C25 1.367(3) .
C8 C9 1.481(3) .
C9 C10 1.371(3) .
C10 C26 1.469(3) .
C10 C11 1.515(3) .
C11 C111 1.538(3) .
C11 C12 1.541(3) .
C11 C29 1.549(3) .
C12 C13 1.437(3) .
C13 C14 1.403(3) .
C13 C30 1.453(3) .
C14 C15 1.433(3) .
C14 C33 1.455(3) .
C15 C16 1.455(3) .
C16 C17 1.383(3) .
C16 C34 1.454(3) .
C17 C18 1.457(3) .
C17 C37 1.458(3) .
C18 C19 1.440(3) .
C19 C20 1.395(3) .
C19 C38 1.460(3) .
C20 C21 1.442(3) .
C21 C40 1.400(3) .
C21 C22 1.438(3) .
C22 C23 1.370(3) .
C23 C42 1.438(3) .
C23 C24 1.541(3) .
C24 C25 1.522(3) .
C24 C124 1.537(3) .
C24 C44 1.545(3) .
C25 C26 1.461(3) .
C26 C27 1.374(3) .
C26 O1 1.498(17) .
C27 O1 1.442(17) .
C27 C45 1.479(3) .
C27 C28 1.482(3) .
C28 C29 1.378(3) .
C28 C47 1.444(3) .
C29 C30 1.432(3) .
C30 C31 1.405(3) .
C31 C48 1.442(3) .
C31 C32 1.456(3) .
C32 C33 1.392(3) .
C32 C50 1.456(3) .
C33 C34 1.450(3) .
C34 C35 1.394(3) .
C35 C36 1.450(3) .
C35 C51 1.455(3) .
C36 C37 1.394(3) .
C36 C53 1.450(3) .
C37 C38 1.447(3) .
C38 C39 1.392(3) .
C39 C54 1.451(3) .
C39 C40 1.456(3) .
C40 C41 1.435(3) .
C41 C42 1.399(3) .
C41 C55 1.461(3) .
C42 C43 1.451(3) .
C43 C57 1.404(3) .
C43 C44 1.423(3) .
C44 C45 1.375(3) .
C45 C46 1.446(3) .
C46 C58 1.396(3) .
C46 C47 1.453(4) .
C47 C48 1.397(3) .
C48 C49 1.460(3) .
C49 C59 1.384(4) .
C49 C50 1.451(3) .
C50 C51 1.398(3) .
C51 C52 1.447(3) .
C52 C60 1.397(3) .
C52 C53 1.451(3) .
C53 C54 1.394(3) .
C54 C55 1.450(3) .
C55 C56 1.389(3) .
C56 C60 1.448(3) .
C56 C57 1.462(3) .
C57 C58 1.442(4) .
C58 C59 1.460(3) .
C59 C60 1.450(3) .
C101 F011 1.325(3) .
C101 F012 1.326(3) .
C101 F013 1.335(3) .
C107 F071 1.332(3) .
C107 F072 1.335(3) .
C107 F073 1.338(3) .
C111 F111 1.331(3) .
C111 F113 1.340(3) .
C111 F112 1.343(3) .
C124 F241 1.331(3) .
C124 F243 1.342(3) .
C124 F242 1.344(3) .
C201 C202 1.512(3) .
C201 H20A 0.9800 .
C201 H20B 0.9800 .
C201 H20C 0.9800 .
C202 C203 1.393(3) .
C202 C204 1.398(3) 7_556
C203 C204 1.388(3) .
C203 H203 0.9500 .
C204 C202 1.399(3) 7_556
C204 H204 0.9500 .
